data_7110526
loop_
_publ_author_name
'He, Zhengjie'
'Modro, Tomasz A.'
'Van Rooyen, Petrus H.'
'Bourne, Susan A.'

_publ_section_title
;
 Metallation-induced migration of phosphorus from nitrogen to carbon in
 1-oxo-2,8-diphenyl-2,5,8-triaza-1\l5-phosphabicyclo[3.3.0]octane: unusual
 bonding parameters of the double migration product
;
_journal_issue 9
_journal_name_full 'Chemical Communications'
_journal_page_first 853
_journal_paper_doi 10.1039/a901877h
_journal_year 1999
_chemical_formula_sum 'C32 H36 N6 O2 P2'
_chemical_formula_weight 598.61
_chemical_name_systematic
; 
 ? 
;
_space_group_IT_number 14
_symmetry_cell_setting monoclinic
_symmetry_space_group_name_Hall '-P 2ybc'
_symmetry_space_group_name_H-M 'P 1 21/c 1'
_atom_sites_solution_hydrogens geom
_atom_sites_solution_primary direct
_atom_sites_solution_secondary difmap
_audit_creation_method SHELXL-97
_cell_angle_alpha 90.00
_cell_angle_beta 113.44(3)
_cell_angle_gamma 90.00
_cell_formula_units_Z 4
_cell_length_a 13.959(3)
_cell_length_b 13.773(2)
_cell_length_c 16.077(4)
_cell_measurement_reflns_used 4980
_cell_measurement_temperature 293(2)
_cell_measurement_theta_max 29.26
_cell_measurement_theta_min 1.59
_cell_volume 2835.8(12)
_computing_cell_refinement 'Nonius CAD4'
_computing_data_collection 'Nonius CAD4'
_computing_data_reduction 'Nonius CAD4'
_computing_molecular_graphics Ortep
_computing_structure_refinement 'SHELXL-97 (Sheldrick, 1997)'
_computing_structure_solution 'SHELXS-97 (Sheldrick, 1990)'
_diffrn_ambient_temperature 293(2)
_diffrn_measured_fraction_theta_full 0.621
_diffrn_measured_fraction_theta_max 0.621
_diffrn_measurement_device_type 'Nonius CAD4'
_diffrn_measurement_method omega-2theta
_diffrn_radiation_monochromator graphite
_diffrn_radiation_source 'fine-focus sealed tube'
_diffrn_radiation_type MoK\a
_diffrn_radiation_wavelength 0.71070
_diffrn_reflns_av_R_equivalents 0.0471
_diffrn_reflns_av_sigmaI/netI 0.1417
_diffrn_reflns_limit_h_max 19
_diffrn_reflns_limit_h_min -19
_diffrn_reflns_limit_k_max 0
_diffrn_reflns_limit_k_min -16
_diffrn_reflns_limit_l_max 16
_diffrn_reflns_limit_l_min -16
_diffrn_reflns_number 5169
_diffrn_reflns_theta_full 29.26
_diffrn_reflns_theta_max 29.26
_diffrn_reflns_theta_min 1.59
_diffrn_standards_decay_% 3
_diffrn_standards_interval_time 3600
_diffrn_standards_number 3
_exptl_absorpt_coefficient_mu 0.196
_exptl_absorpt_correction_type none
_exptl_crystal_colour colourless
_exptl_crystal_density_diffrn 1.402
_exptl_crystal_density_method 'not measured'
_exptl_crystal_description prism
_exptl_crystal_F_000 1264
_exptl_crystal_size_max 0.34
_exptl_crystal_size_mid 0.27
_exptl_crystal_size_min 0.19
_refine_diff_density_max 0.366
_refine_diff_density_min -0.398
_refine_diff_density_rms 0.075
_refine_ls_extinction_method none
_refine_ls_goodness_of_fit_ref 0.910
_refine_ls_hydrogen_treatment mixed
_refine_ls_matrix_type full
_refine_ls_number_parameters 416
_refine_ls_number_reflns 4980
_refine_ls_number_restraints 5
_refine_ls_restrained_S_all 0.915
_refine_ls_R_factor_all 0.1479
_refine_ls_R_factor_gt 0.0602
_refine_ls_shift/su_max 0.004
_refine_ls_shift/su_mean 0.000
_refine_ls_structure_factor_coef Fsqd
_refine_ls_weighting_details 'w=1/[\s^2^(Fo^2^)+(0.0916P)^2^+0.0000P] where P=(Fo^2^+2Fc^2^)/3'
_refine_ls_weighting_scheme calc
_refine_ls_wR_factor_gt 0.1457
_refine_ls_wR_factor_ref 0.1653
_reflns_number_gt 2479
_reflns_number_total 4980
_reflns_threshold_expression >2sigma(I)
_cod_data_source_file 901877hsup1.cif
_cod_data_source_block compound_3
_cod_depositor_comments
;
The following automatic conversions were performed:

'_refine_ls_weighting_scheme' value 'calc
w=1/[\s^2^(Fo^2^)+(0.0916P)^2^+0.0000P] where P=(Fo^2^+2Fc^2^)/3' was
changed to 'calc'. New tag '_refine_ls_weighting_details' was
created. The value of the new tag was set to
'w=1/[\s^2^(Fo^2^)+(0.0916P)^2^+0.0000P] where P=(Fo^2^+2Fc^2^)/3'.

Automatic conversion script
Id: cif_fix_values 3143 2015-03-26 13:38:13Z robertas 
;
_cod_original_cell_volume 2835.8(10)
_cod_original_sg_symbol_H-M P21/c
_cod_database_code 7110526

loop_
_symmetry_equiv_pos_as_xyz
'x, y, z'
'-x, y+1/2, -z+1/2'
'-x, -y, -z'
'x, -y-1/2, z-1/2'

loop_
_atom_site_label
_atom_site_type_symbol
_atom_site_fract_x
_atom_site_fract_y
_atom_site_fract_z
_atom_site_U_iso_or_equiv
_atom_site_adp_type
_atom_site_occupancy
_atom_site_calc_flag
_atom_site_refinement_flags
_atom_site_disorder_assembly
_atom_site_disorder_group
P1A P 0.07542(7) 0.74985(9) 0.37507(8) 0.0318(3) Uani 1 d D . .
O1A O 0.13323(19) 0.7068(2) 0.4783(2) 0.0409(8) Uani 1 d . . .
N1A N 0.0863(3) 0.8111(3) 0.1554(3) 0.0468(10) Uani 1 d D . .
H1AN H 0.095(3) 0.814(3) 0.100(2) 0.039(12) Uiso 1 d D . .
N2A N 0.0434(2) 0.6644(3) 0.2845(3) 0.0390(9) Uani 1 d . . .
N3A N -0.1124(3) 0.6487(3) 0.3337(3) 0.0603(13) Uani 1 d D . .
H3AN H -0.166(4) 0.619(4) 0.330(4) 0.081(19) Uiso 1 d D . .
C1A C 0.1390(3) 0.8422(3) 0.3420(3) 0.0331(10) Uani 1 d D . .
C2A C 0.1967(3) 0.8962(3) 0.4277(3) 0.0461(13) Uani 1 d . . .
H2A H 0.1864 0.8867 0.4808 0.074(4) Uiso 1 calc R . .
C3A C 0.2618(3) 0.9569(3) 0.4200(4) 0.0563(14) Uani 1 d . . .
H3A H 0.3014 0.9969 0.4680 0.074(4) Uiso 1 calc R . .
C4A C 0.2728(3) 0.9617(4) 0.3271(4) 0.0567(15) Uani 1 d . . .
H4A H 0.3244 1.0039 0.3263 0.074(4) Uiso 1 calc R . .
C5A C 0.2170(3) 0.9122(4) 0.2424(4) 0.0502(14) Uani 1 d . . .
H5A H 0.2305 0.9213 0.1907 0.074(4) Uiso 1 calc R . .
C6A C 0.1457(3) 0.8535(3) 0.2461(3) 0.0386(11) Uani 1 d . . .
C7A C -0.0045(3) 0.7869(4) 0.1424(3) 0.0460(12) Uani 1 d . . .
H7A2 H -0.0471 0.7910 0.0779 0.074(4) Uiso 1 calc R . .
H7A1 H -0.0318 0.8338 0.1725 0.074(4) Uiso 1 calc R . .
C8A C -0.0171(3) 0.6866(4) 0.1747(3) 0.0501(13) Uani 1 d . . .
H8A2 H 0.0073 0.6399 0.1424 0.074(4) Uiso 1 calc R . .
H8A1 H -0.0911 0.6749 0.1573 0.074(4) Uiso 1 calc R . .
C9A C 0.0215(4) 0.5709(3) 0.3209(4) 0.0552(14) Uani 1 d . . .
H9A2 H 0.0874 0.5389 0.3549 0.074(4) Uiso 1 calc R . .
H9A1 H -0.0180 0.5293 0.2702 0.074(4) Uiso 1 calc R . .
C10A C -0.0376(4) 0.5802(3) 0.3810(4) 0.0527(14) Uani 1 d . . .
H10B H -0.0694 0.5191 0.3862 0.074(4) Uiso 1 calc R . .
H10A H 0.0069 0.6032 0.4410 0.074(4) Uiso 1 calc R . .
C11A C -0.1064(3) 0.7479(4) 0.3558(3) 0.0457(12) Uani 1 d . . .
C12A C -0.1840(3) 0.7962(4) 0.3535(4) 0.0600(15) Uani 1 d . . .
H12A H -0.2465 0.7629 0.3395 0.074(4) Uiso 1 calc R . .
C13A C -0.1842(3) 0.8924(4) 0.3697(4) 0.0596(15) Uani 1 d . . .
H13A H -0.2468 0.9195 0.3660 0.074(4) Uiso 1 calc R . .
C14A C -0.1075(3) 0.9483(4) 0.3895(4) 0.0535(14) Uani 1 d . . .
H14A H -0.1087 1.0146 0.3999 0.074(4) Uiso 1 calc R . .
C15A C -0.0305(3) 0.9024(3) 0.3930(3) 0.0406(12) Uani 1 d . . .
H15A H 0.0315 0.9370 0.4087 0.074(4) Uiso 1 calc R . .
C16A C -0.0268(3) 0.8030(3) 0.3758(3) 0.0332(10) Uani 1 d . . .
P1B P 0.46416(7) 0.19298(9) 0.24458(8) 0.0358(3) Uani 1 d D . .
O1B O 0.4367(2) 0.1376(2) 0.3182(2) 0.0479(8) Uani 1 d . . .
N1B N 0.4241(3) 0.3168(3) 0.0264(3) 0.0599(12) Uani 1 d D . .
H1BN H 0.419(3) 0.338(2) -0.034(2) 0.012(9) Uiso 1 d D . .
N2B N 0.4814(2) 0.3089(3) 0.2763(3) 0.0407(9) Uani 1 d . . .
N3B N 0.6691(3) 0.2512(3) 0.3780(3) 0.0489(11) Uani 1 d D . .
H3BN H 0.721(3) 0.260(3) 0.418(3) 0.045(14) Uiso 1 d D . .
C1B C 0.3776(3) 0.1849(3) 0.1145(3) 0.0404(11) Uani 1 d D . .
C2B C 0.3183(3) 0.1062(4) 0.1012(4) 0.0500(13) Uani 1 d . . .
H2B H 0.3188 0.0678 0.1490 0.073(4) Uiso 1 calc R . .
C3B C 0.2521(3) 0.0837(4) 0.0066(4) 0.0619(15) Uani 1 d . . .
H3B H 0.2102 0.0289 -0.0027 0.073(4) Uiso 1 calc R . .
C4B C 0.2428(4) 0.1393(4) -0.0795(4) 0.0614(15) Uani 1 d . . .
H4B H 0.1969 0.1187 -0.1365 0.073(4) Uiso 1 calc R . .
C5B C 0.3002(4) 0.2149(4) -0.0703(4) 0.0567(14) Uani 1 d . . .
H5B H 0.2991 0.2514 -0.1193 0.073(4) Uiso 1 calc R . .
C6B C 0.3693(3) 0.2393(3) 0.0261(3) 0.0444(12) Uani 1 d . . .
C7B1 C 0.455(2) 0.3917(18) 0.1099(13) 0.078(6) Uani 0.47(3) d P A 1
H7B1 H 0.4924 0.4433 0.0951 0.073(4) Uiso 0.47(3) calc PR A 1
H7B2 H 0.3886 0.4200 0.1043 0.073(4) Uiso 0.47(3) calc PR A 1
C7B2 C 0.4959(10) 0.3552(10) 0.1096(9) 0.044(4) Uani 0.53(3) d P A 2
H7B3 H 0.5250 0.4133 0.0947 0.073(4) Uiso 0.53(3) calc PR A 2
H7B4 H 0.5526 0.3087 0.1332 0.073(4) Uiso 0.53(3) calc PR A 2
C8B1 C 0.5164(17) 0.3747(11) 0.2152(13) 0.051(5) Uani 0.47(3) d P A 1
H8B1 H 0.5849 0.3515 0.2227 0.073(4) Uiso 0.47(3) calc PR A 1
H8B2 H 0.5270 0.4387 0.2427 0.073(4) Uiso 0.47(3) calc PR A 1
C8B2 C 0.4632(16) 0.3844(9) 0.1954(11) 0.056(4) Uani 0.53(3) d P A 2
H8B3 H 0.5008 0.4433 0.2225 0.073(4) Uiso 0.53(3) calc PR A 2
H8B4 H 0.3895 0.4008 0.1697 0.073(4) Uiso 0.53(3) calc PR A 2
C9B C 0.5351(3) 0.3276(3) 0.3887(4) 0.0525(14) Uani 1 d . . .
H9B1 H 0.5663 0.3917 0.4003 0.073(4) Uiso 1 calc R . .
H9B2 H 0.4803 0.3264 0.4114 0.073(4) Uiso 1 calc R . .
C10B C 0.6132(3) 0.2576(4) 0.4379(3) 0.0498(13) Uani 1 d . . .
H10B H 0.5826 0.1959 0.4431 0.073(4) Uiso 1 calc R . .
H10C H 0.6579 0.2809 0.4978 0.073(4) Uiso 1 calc R . .
C11B C 0.6542(3) 0.1840(3) 0.3001(3) 0.0361(11) Uani 1 d . . .
C12B C 0.7271(3) 0.1532(3) 0.2769(4) 0.0494(13) Uani 1 d . . .
H12B H 0.7943 0.1741 0.3129 0.073(4) Uiso 1 calc R . .
C13B C 0.7174(3) 0.0884(4) 0.1996(4) 0.0521(14) Uani 1 d . . .
H13B H 0.7793 0.0731 0.1938 0.073(4) Uiso 1 calc R . .
C14B C 0.6329(3) 0.0506(3) 0.1394(4) 0.0503(13) Uani 1 d . . .
H14B H 0.6279 0.0092 0.0921 0.073(4) Uiso 1 calc R . .
C15B C 0.5595(3) 0.0817(3) 0.1584(3) 0.0417(12) Uani 1 d . . .
H15B H 0.4928 0.0615 0.1204 0.073(4) Uiso 1 calc R . .
C16B C 0.5661(3) 0.1483(3) 0.2359(3) 0.0337(10) Uani 1 d . . .

loop_
_atom_site_aniso_label
_atom_site_aniso_U_11
_atom_site_aniso_U_22
_atom_site_aniso_U_33
_atom_site_aniso_U_23
_atom_site_aniso_U_13
_atom_site_aniso_U_12
P1A 0.0192(4) 0.0374(6) 0.0357(7) 0.0003(6) 0.0076(4) -0.0005(5)
O1A 0.0184(12) 0.0525(19) 0.0464(19) 0.0039(16) 0.0071(13) -0.0016(13)
N1A 0.0258(17) 0.073(3) 0.043(3) 0.000(2) 0.0154(18) 0.0007(19)
N2A 0.0266(16) 0.034(2) 0.051(2) -0.0016(19) 0.0094(17) 0.0012(15)
N3A 0.0255(19) 0.047(3) 0.100(4) 0.005(3) 0.015(2) -0.0101(19)
C1A 0.0138(16) 0.037(2) 0.046(3) -0.005(2) 0.0085(18) 0.0005(16)
C2A 0.029(2) 0.048(3) 0.063(3) 0.006(3) 0.020(2) 0.001(2)
C3A 0.027(2) 0.049(3) 0.088(4) 0.003(3) 0.017(3) -0.011(2)
C4A 0.0201(19) 0.058(3) 0.089(4) 0.012(3) 0.018(3) -0.003(2)
C5A 0.027(2) 0.059(3) 0.075(4) 0.025(3) 0.031(3) 0.008(2)
C6A 0.0216(18) 0.042(3) 0.051(3) 0.008(2) 0.013(2) 0.0104(18)
C7A 0.0224(19) 0.061(3) 0.048(3) 0.003(3) 0.007(2) 0.006(2)
C8A 0.032(2) 0.058(3) 0.051(3) -0.007(3) 0.007(2) 0.001(2)
C9A 0.040(2) 0.038(3) 0.075(4) -0.011(3) 0.010(3) -0.002(2)
C10A 0.039(2) 0.035(3) 0.070(4) 0.005(3) 0.007(3) -0.012(2)
C11A 0.0234(19) 0.048(3) 0.059(3) 0.012(3) 0.010(2) -0.007(2)
C12A 0.021(2) 0.072(4) 0.085(4) 0.011(3) 0.019(2) -0.001(2)
C13A 0.025(2) 0.073(4) 0.085(4) 0.008(3) 0.027(3) 0.013(2)
C14A 0.033(2) 0.050(3) 0.076(4) -0.002(3) 0.020(3) 0.008(2)
C15A 0.026(2) 0.039(3) 0.056(3) -0.003(2) 0.016(2) 0.0009(19)
C16A 0.0163(16) 0.043(3) 0.037(3) 0.002(2) 0.0078(17) 0.0000(18)
P1B 0.0188(5) 0.0416(7) 0.0446(7) -0.0035(6) 0.0102(5) 0.0001(5)
O1B 0.0262(14) 0.059(2) 0.060(2) 0.0031(18) 0.0189(15) -0.0040(14)
N1B 0.049(2) 0.069(3) 0.061(3) 0.013(3) 0.021(2) -0.009(2)
N2B 0.0234(16) 0.037(2) 0.059(3) -0.001(2) 0.0135(17) 0.0047(16)
N3B 0.0183(16) 0.056(3) 0.059(3) -0.017(2) 0.0009(19) -0.0070(18)
C1B 0.0189(17) 0.049(3) 0.053(3) -0.008(3) 0.014(2) 0.000(2)
C2B 0.0207(19) 0.053(3) 0.072(4) -0.009(3) 0.014(2) -0.005(2)
C3B 0.025(2) 0.077(4) 0.078(4) -0.021(3) 0.015(3) -0.012(2)
C4B 0.026(2) 0.076(4) 0.073(4) -0.016(3) 0.010(3) 0.003(3)
C5B 0.039(3) 0.067(4) 0.057(4) 0.002(3) 0.011(3) 0.005(3)
C6B 0.0252(19) 0.049(3) 0.057(3) 0.002(3) 0.014(2) 0.005(2)
C7B1 0.049(10) 0.088(15) 0.074(13) 0.016(11) 0.002(10) -0.005(10)
C7B2 0.016(5) 0.037(7) 0.067(8) 0.003(6) 0.002(5) -0.003(4)
C8B1 0.036(8) 0.039(7) 0.067(11) -0.001(7) 0.009(9) 0.005(7)
C8B2 0.041(8) 0.035(6) 0.072(10) -0.006(6) 0.001(8) 0.003(6)
C9B 0.030(2) 0.043(3) 0.079(4) -0.012(3) 0.017(3) 0.000(2)
C10B 0.029(2) 0.056(3) 0.057(3) -0.011(3) 0.010(2) -0.004(2)
C11B 0.0182(17) 0.032(2) 0.052(3) 0.002(2) 0.0076(19) -0.0020(18)
C12B 0.0156(18) 0.047(3) 0.076(4) 0.006(3) 0.008(2) 0.0032(19)
C13B 0.023(2) 0.057(3) 0.076(4) 0.003(3) 0.019(2) 0.007(2)
C14B 0.033(2) 0.042(3) 0.069(4) -0.005(3) 0.013(2) 0.013(2)
C15B 0.0221(19) 0.039(3) 0.060(3) 0.002(2) 0.012(2) 0.0019(18)
C16B 0.0164(17) 0.031(2) 0.051(3) 0.006(2) 0.0107(19) 0.0018(16)

loop_
_atom_type_symbol
_atom_type_description
_atom_type_scat_dispersion_real
_atom_type_scat_dispersion_imag
_atom_type_scat_source
C C 0.0033 0.0016 'International Tables Vol C Tables 4.2.6.8 and 6.1.1.4'
H H 0.0000 0.0000 'International Tables Vol C Tables 4.2.6.8 and 6.1.1.4'
P P 0.1023 0.0942 'International Tables Vol C Tables 4.2.6.8 and 6.1.1.4'
O O 0.0106 0.0060 'International Tables Vol C Tables 4.2.6.8 and 6.1.1.4'
N N 0.0061 0.0033 'International Tables Vol C Tables 4.2.6.8 and 6.1.1.4'

loop_
_geom_angle_atom_site_label_1
_geom_angle_atom_site_label_2
_geom_angle_atom_site_label_3
_geom_angle
C16A P1A O1A 103.76(19)
C16A P1A C1A 103.3(2)
O1A P1A C1A 117.74(17)
C16A P1A N2A 111.76(19)
O1A P1A N2A 116.71(17)
C1A P1A N2A 102.95(19)
C7A N1A C6A 113.8(4)
C9A N2A C8A 118.7(3)
C9A N2A P1A 105.8(3)
C8A N2A P1A 127.2(3)
C10A N3A C11A 124.5(4)
C2A C1A C6A 129.0(3)
C2A C1A P1A 103.6(3)
C6A C1A P1A 126.8(3)
C3A C2A C1A 112.4(5)
C2A C3A C4A 117.7(5)
C5A C4A C3A 131.4(4)
C6A C5A C4A 112.6(5)
C5A C6A N1A 109.8(4)
C5A C6A C1A 116.6(4)
N1A C6A C1A 133.7(4)
N1A C7A C8A 115.9(4)
C7A C8A N2A 117.1(4)
N2A C9A C10A 115.3(4)
N3A C10A C9A 101.0(4)
C12A C11A C16A 110.2(5)
C12A C11A N3A 122.8(4)
C16A C11A N3A 126.9(4)
C11A C12A C13A 125.5(5)
C14A C13A C12A 125.8(4)
C14A C13A C15A 34.7(3)
C12A C13A C15A 91.1(3)
C15A C14A C13A 109.8(5)
C14A C15A C16A 126.4(4)
C14A C15A C13A 35.5(3)
C16A C15A C13A 90.9(3)
C11A C16A C15A 122.3(4)
C11A C16A P1A 114.4(4)
C15A C16A P1A 123.2(3)
O1B P1B C16B 111.6(2)
O1B P1B N2B 106.36(19)
C16B P1B N2B 111.7(2)
O1B P1B C1B 122.87(17)
C16B P1B C1B 94.4(2)
N2B P1B C1B 109.55(19)
C6B N1B C7B2 120.0(6)
C6B N1B C7B1 119.0(8)
C7B2 N1B C7B1 28.4(6)
C8B1 N2B C8B2 25.4(4)
C8B1 N2B P1B 114.2(6)
C8B2 N2B P1B 114.6(5)
C8B1 N2B C9B 118.2(7)
C8B2 N2B C9B 129.2(6)
P1B N2B C9B 115.2(3)
C10B N3B C11B 130.6(4)
C2B C1B C6B 115.3(4)
C2B C1B P1B 107.4(4)
C6B C1B P1B 137.0(3)
C1B C2B C3B 115.8(5)
C2B C3B C4B 128.3(5)
C5B C4B C3B 118.2(5)
C4B C5B C6B 114.5(5)
N1B C6B C5B 108.6(5)
N1B C6B C1B 123.5(4)
C5B C6B C1B 127.8(4)
C8B1 C7B1 N1B 130(2)
N1B C7B2 C8B2 123.2(13)
N2B C8B1 C7B1 126.0(16)
N2B C8B2 C7B2 120.5(13)
C10B C9B N2B 114.0(4)
C9B C10B N3B 99.5(4)
C12B C11B C16B 104.2(4)
C12B C11B N3B 125.5(4)
C16B C11B N3B 130.2(4)
C11B C12B C13B 128.1(4)
C14B C13B C12B 128.0(4)
C14B C13B C15B 36.5(3)
C12B C13B C15B 91.5(3)
C15B C14B C13B 105.6(5)
C14B C15B C16B 128.0(4)
C14B C15B C13B 38.0(3)
C16B C15B C13B 90.1(3)
C11B C16B C15B 126.0(3)
C11B C16B P1B 111.4(3)
C15B C16B P1B 122.3(3)

loop_
_geom_bond_atom_site_label_1
_geom_bond_atom_site_label_2
_geom_bond_distance
P1A C16A 1.608(4)
P1A O1A 1.641(3)
P1A C1A 1.750(4)
P1A N2A 1.785(4)
N1A C7A 1.246(5)
N1A C6A 1.482(6)
N2A C9A 1.495(6)
N2A C8A 1.655(6)
N3A C10A 1.387(6)
N3A C11A 1.406(6)
C1A C2A 1.489(6)
C1A C6A 1.588(6)
C2A C3A 1.277(6)
C3A C4A 1.561(8)
C4A C5A 1.443(7)
C5A C6A 1.302(6)
C7A C8A 1.511(7)
C9A C10A 1.505(7)
C11A C12A 1.260(6)
C11A C16A 1.276(5)
C12A C13A 1.350(7)
C13A C14A 1.254(6)
C13A C15A 2.032(6)
C14A C15A 1.229(6)
C15A C16A 1.402(6)
P1B O1B 1.578(3)
P1B C16B 1.607(4)
P1B N2B 1.664(4)
P1B C1B 1.959(5)
N1B C6B 1.312(6)
N1B C7B2 1.416(13)
N1B C7B1 1.61(2)
N2B C8B1 1.552(16)
N2B C8B2 1.605(16)
N2B C9B 1.678(6)
N3B C10B 1.463(6)
N3B C11B 1.504(6)
C1B C2B 1.327(6)
C1B C6B 1.570(7)
C2B C3B 1.464(7)
C3B C4B 1.541(8)
C4B C5B 1.287(7)
C5B C6B 1.502(7)
C7B1 C8B1 1.58(3)
C7B2 C8B2 1.67(3)
C9B C10B 1.434(6)
C11B C12B 1.287(6)
C11B C16B 1.345(5)
C12B C13B 1.492(7)
C13B C14B 1.300(6)
C13B C15B 2.035(5)
C14B C15B 1.255(6)
C15B C16B 1.520(6)

loop_
_geom_torsion_atom_site_label_1
_geom_torsion_atom_site_label_2
_geom_torsion_atom_site_label_3
_geom_torsion_atom_site_label_4
_geom_torsion
C16A P1A N2A C9A -87.9(3)
O1A P1A N2A C9A 31.2(3)
C1A P1A N2A C9A 161.8(3)
C16A P1A N2A C8A 59.3(4)
O1A P1A N2A C8A 178.5(3)
C1A P1A N2A C8A -51.0(3)
C16A P1A C1A C2A 81.9(3)
O1A P1A C1A C2A -31.7(3)
N2A P1A C1A C2A -161.7(2)
C16A P1A C1A C6A -106.4(3)
O1A P1A C1A C6A 140.0(3)
N2A P1A C1A C6A 10.1(3)
C6A C1A C2A C3A -2.4(6)
P1A C1A C2A C3A 169.1(3)
C1A C2A C3A C4A -2.1(6)
C2A C3A C4A C5A 4.0(7)
C3A C4A C5A C6A -0.3(7)
C4A C5A C6A N1A 175.7(4)
C4A C5A C6A C1A -3.9(5)
C7A N1A C6A C5A -153.0(4)
C7A N1A C6A C1A 26.6(7)
C2A C1A C6A C5A 6.1(6)
P1A C1A C6A C5A -163.5(3)
C2A C1A C6A N1A -173.4(4)
P1A C1A C6A N1A 17.0(6)
C6A N1A C7A C8A -86.0(5)
N1A C7A C8A N2A 61.5(6)
C9A N2A C8A C7A 171.9(4)
P1A N2A C8A C7A 28.3(5)
C8A N2A C9A C10A -111.2(4)
P1A N2A C9A C10A 39.4(4)
C11A N3A C10A C9A -100.2(5)
N2A C9A C10A N3A 42.4(5)
C10A N3A C11A C12A -138.6(6)
C10A N3A C11A C16A 45.4(8)
C16A C11A C12A C13A -0.1(8)
N3A C11A C12A C13A -176.6(5)
C11A C12A C13A C14A 0.1(10)
C11A C12A C13A C15A -0.4(7)
C12A C13A C14A C15A -0.8(9)
C13A C14A C15A C16A 1.5(8)
C12A C13A C15A C14A 179.4(7)
C14A C13A C15A C16A -178.8(7)
C12A C13A C15A C16A 0.6(4)
C12A C11A C16A C15A 0.7(7)
N3A C11A C16A C15A 177.1(5)
C12A C11A C16A P1A -176.7(4)
N3A C11A C16A P1A -0.3(7)
C14A C15A C16A C11A -1.6(8)
C13A C15A C16A C11A -0.8(5)
C14A C15A C16A P1A 175.5(5)
C13A C15A C16A P1A 176.4(3)
O1A P1A C16A C11A -88.0(4)
C1A P1A C16A C11A 148.6(4)
N2A P1A C16A C11A 38.5(4)
O1A P1A C16A C15A 94.6(4)
C1A P1A C16A C15A -28.8(4)
N2A P1A C16A C15A -138.8(4)
O1B P1B N2B C8B1 176.2(9)
C16B P1B N2B C8B1 54.2(10)
C1B P1B N2B C8B1 -49.0(9)
O1B P1B N2B C8B2 -155.9(9)
C16B P1B N2B C8B2 82.1(9)
C1B P1B N2B C8B2 -21.1(9)
O1B P1B N2B C9B 34.5(3)
C16B P1B N2B C9B -87.5(3)
C1B P1B N2B C9B 169.3(2)
O1B P1B C1B C2B -19.2(4)
C16B P1B C1B C2B 100.1(3)
N2B P1B C1B C2B -145.0(3)
O1B P1B C1B C6B 168.1(4)
C16B P1B C1B C6B -72.6(4)
N2B P1B C1B C6B 42.3(5)
C6B C1B C2B C3B -1.7(6)
P1B C1B C2B C3B -176.2(3)
C1B C2B C3B C4B 0.4(7)
C2B C3B C4B C5B 1.0(8)
C3B C4B C5B C6B -0.6(6)
C7B2 N1B C6B C5B 180.0(9)
C7B1 N1B C6B C5B 147.2(13)
C7B2 N1B C6B C1B 0.4(10)
C7B1 N1B C6B C1B -32.3(14)
C4B C5B C6B N1B 179.6(4)
C4B C5B C6B C1B -0.9(7)
C2B C1B C6B N1B -178.3(4)
P1B C1B C6B N1B -5.9(7)
C2B C1B C6B C5B 2.3(6)
P1B C1B C6B C5B 174.6(3)
C6B N1B C7B1 C8B1 57(3)
C7B2 N1B C7B1 C8B1 -43(2)
C6B N1B C7B2 C8B2 -54.0(17)
C7B1 N1B C7B2 C8B2 42.2(19)
C8B2 N2B C8B1 C7B1 -38(3)
P1B N2B C8B1 C7B1 59(3)
C9B N2B C8B1 C7B1 -160(2)
N1B C7B1 C8B1 N2B -64(4)
C8B1 N2B C8B2 C7B2 60(2)
P1B N2B C8B2 C7B2 -34.8(17)
C9B N2B C8B2 C7B2 133.1(9)
N1B C7B2 C8B2 N2B 96(2)
C8B1 N2B C9B C10B -103.5(9)
C8B2 N2B C9B C10B -131.2(11)
P1B N2B C9B C10B 36.6(4)
N2B C9B C10B N3B 43.1(4)
C11B N3B C10B C9B -91.9(5)
C10B N3B C11B C12B -147.7(5)
C10B N3B C11B C16B 37.9(8)
C16B C11B C12B C13B -3.0(7)
N3B C11B C12B C13B -178.6(5)
C11B C12B C13B C14B 0.8(9)
C11B C12B C13B C15B 1.6(6)
C12B C13B C14B C15B 1.4(8)
C13B C14B C15B C16B -0.8(7)
C12B C13B C15B C14B -178.9(6)
C14B C13B C15B C16B 179.4(6)
C12B C13B C15B C16B 0.4(4)
C12B C11B C16B C15B 3.5(6)
N3B C11B C16B C15B 178.8(4)
C12B C11B C16B P1B -171.1(3)
N3B C11B C16B P1B 4.2(6)
C14B C15B C16B C11B -1.9(8)
C13B C15B C16B C11B -2.4(5)
C14B C15B C16B P1B 172.1(4)
C13B C15B C16B P1B 171.6(3)
O1B P1B C16B C11B -82.5(4)
N2B P1B C16B C11B 36.4(4)
C1B P1B C16B C11B 149.5(3)
O1B P1B C16B C15B 102.7(4)
N2B P1B C16B C15B -138.4(3)
C1B P1B C16B C15B -25.3(4)
